data_4308199
loop_
_publ_author_name
'Tina Buni\<c'
'Melita Tram\<sek'
'Evgeny Goreshnik'
'Ga\<sper Tav\<car'
'Boris \<Zemva'

_publ_contact_author_address
;
Department of Inorganic Chemistry and Technology
Jozef Stefan Institute
Jamova 39 1000 Ljubljana
SLOVENIA 
;
_publ_contact_author_email evgeny.goreshnik@ijs.si
_publ_contact_author_fax '+38614773645 '
_publ_contact_author_name 'Goreshnik, Evgeny'
_publ_contact_author_phone +38614773155
_publ_section_title
;
Metal(II) Hexafluorophosphates(V) (M = Sr, Pb) Containing XeF2-Coordinated
Metal Ions [M(XeF2)3](PF6)2, [Pb3(XeF2)11](PF6)6, and [Sr3(XeF2)10](PF6)6
;
_journal_name_full 'Inorganic Chemistry'
_journal_page_first 5276
_journal_page_last 5282
_journal_paper_doi 10.1021/ic0702365
_journal_volume 46
_journal_year 2007
_chemical_formula_moiety '6(F6 P), 10(F2 Xe), 3(Sr)'
_chemical_formula_sum 'F56 P6 Sr3 Xe10'
_chemical_formula_weight 2825.58
_space_group_IT_number 15
_symmetry_cell_setting monoclinic
_symmetry_space_group_name_Hall '-C 2yc'
_symmetry_space_group_name_H-M 'C 1 2/c 1'
_audit_creation_date 2006-05-18T12:19:41-00:00
_audit_creation_method 'WinGX routine CIF_UPDATE'
_cell_angle_alpha 90.00
_cell_angle_beta 95.574(4)
_cell_angle_gamma 90.00
_cell_formula_units_Z 4
_cell_length_a 11.778(6)
_cell_length_b 12.497(6)
_cell_length_c 34.599(16)
_cell_measurement_reflns_used 73
_cell_measurement_temperature 200
_cell_measurement_theta_max 29.1292
_cell_measurement_theta_min 1.7676
_cell_volume 5069(4)
_computing_cell_refinement 'CrystalClear (Rigaku Corporation, 1999)'
_computing_data_collection 'CrystalClear (Rigaku Corporation, 1999)'
_computing_data_reduction 'CrystalClear (Rigaku Corporation, 1999)'
_computing_publication_material
;
        teXsan for Windows version 1.06 (MSC, 1997-1999)
;
_computing_structure_refinement 'SHELXL-97 (Sheldrick, 1997)'
_computing_structure_solution
;
        SIR92 (Altomare, et. al. 1994)
;
_diffrn_measured_fraction_theta_full 0.789
_diffrn_measured_fraction_theta_max 0.681
_diffrn_measurement_device
;
        Mercury CCD (2x2 bin mode)
;
_diffrn_measurement_method dtprofit.ref
_diffrn_radiation_type MoK\a
_diffrn_radiation_wavelength 0.71069
_diffrn_reflns_av_R_equivalents 0.0388
_diffrn_reflns_limit_h_max 9
_diffrn_reflns_limit_h_min -16
_diffrn_reflns_limit_k_max 16
_diffrn_reflns_limit_k_min -17
_diffrn_reflns_limit_l_max 47
_diffrn_reflns_limit_l_min -40
_diffrn_reflns_number 7735
_diffrn_reflns_theta_full 25
_diffrn_reflns_theta_max 28.96
_diffrn_reflns_theta_min 2.36
_exptl_absorpt_coefficient_mu 10.128
_exptl_absorpt_correction_T_max 0.545
_exptl_absorpt_correction_T_min 0.388
_exptl_absorpt_correction_type multi-scan
_exptl_absorpt_process_details 'Blessing R.H., 1995'
_exptl_crystal_colour Colorless
_exptl_crystal_density_diffrn 3.703
_exptl_crystal_density_method 'not measured'
_exptl_crystal_description Chunk
_exptl_crystal_F_000 4992
_exptl_crystal_size_max 0.1
_exptl_crystal_size_mid 0.08
_exptl_crystal_size_min 0.06
_refine_diff_density_max 2.254
_refine_diff_density_min -2.33
_refine_ls_extinction_method none
_refine_ls_goodness_of_fit_ref 1.074
_refine_ls_matrix_type full
_refine_ls_number_parameters 339
_refine_ls_number_reflns 4609
_refine_ls_number_restraints 0
_refine_ls_restrained_S_all 1.074
_refine_ls_R_factor_gt 0.0726
_refine_ls_shift/su_max 0.000
_refine_ls_structure_factor_coef Fsqd
_refine_ls_weighting_details 'calc w=1/[\s^2^(Fo^2^)+(0.0777P)^2^+263.4496P] where P=(Fo^2^+2Fc^2^)/3'
_refine_ls_weighting_scheme calc
_refine_ls_wR_factor_ref 0.1958
_reflns_number_gt 3235
_reflns_number_total 4609
_reflns_threshold_expression I>2\s(I)
_cod_data_source_file ic0702365-file001_3.cif
_cod_data_source_block '[Sr3(XeF2)10](PF6)6'
_cod_depositor_comments
;
The following automatic conversions were performed:
'_exptl_absorpt_correction_type' value 'Multi-scan' changed to
'multi-scan' according to
'/home/saulius/struct/CIF-dictionaries/cif_core.dic' dictionary named
'cif_core.dic' version 2.4.1 from 2010-06-29.

Automatic conversion script
Id: cif_fix_enum 1527 2010-12-29 10:47:43Z saulius 
;
_cod_database_code 4308199

loop_
_symmetry_equiv_pos_as_xyz
'x, y, z'
'-x, y, -z+1/2'
'x+1/2, y+1/2, z'
'-x+1/2, y+1/2, -z+1/2'
'-x, -y, -z'
'x, -y, z-1/2'
'-x+1/2, -y+1/2, -z'
'x+1/2, -y+1/2, z-1/2'

loop_
_atom_site_label
_atom_site_type_symbol
_atom_site_fract_x
_atom_site_fract_y
_atom_site_fract_z
_atom_site_U_iso_or_equiv
_atom_site_adp_type
_atom_site_occupancy
_atom_site_symmetry_multiplicity
_atom_site_calc_flag
_atom_site_refinement_flags
_atom_site_disorder_assembly
_atom_site_disorder_group
Sr1 Sr 0.53928(16) 0.75197(13) 0.93050(4) 0.0183(4) Uani 1 1 d . . .
Sr2 Sr 1.0000 0.81973(19) 0.7500 0.0177(5) Uani 1 2 d S . .
Xe1 Xe 0.31270(12) 1.01612(10) 0.95044(3) 0.0262(3) Uani 1 1 d . . .
Xe2 Xe 0.79363(11) 0.76656(10) 0.84985(3) 0.0246(3) Uani 1 1 d . . .
Xe3 Xe 0.30608(12) 0.48820(10) 0.94497(3) 0.0251(3) Uani 1 1 d . . .
Xe4 Xe 0.78382(12) 0.52999(10) 0.75273(3) 0.0269(3) Uani 1 1 d . . .
Xe5 Xe 0.20548(12) 0.77817(10) 0.85835(3) 0.0249(3) Uani 1 1 d . . .
P1 P 0.5062(5) 0.5734(4) 0.82838(14) 0.0260(12) Uani 1 1 d . . .
P2 P 0.4489(5) 0.7360(4) 1.02837(14) 0.0255(11) Uani 1 1 d . . .
P3 P 0.5188(5) 0.9866(4) 0.84875(14) 0.0261(12) Uani 1 1 d . . .
F1A F 0.4460(12) 0.9290(10) 0.9461(4) 0.042(3) Uani 1 1 d . . .
F1B F 0.1734(12) 1.1048(10) 0.9562(4) 0.043(3) Uani 1 1 d . . .
F2A F 0.7395(11) 0.7464(10) 0.9023(3) 0.036(3) Uani 1 1 d . . .
F2B F 0.8408(11) 0.7909(11) 0.7967(3) 0.043(3) Uani 1 1 d . . .
F3A F 0.4342(12) 0.5791(9) 0.9330(4) 0.039(3) Uani 1 1 d . . .
F3B F 0.1778(11) 0.3938(9) 0.9584(3) 0.036(3) Uani 1 1 d . . .
F4A F 0.8720(13) 0.6546(10) 0.7369(4) 0.051(4) Uani 1 1 d . . .
F4B F 0.6925(11) 0.4035(9) 0.7692(3) 0.036(3) Uani 1 1 d . . .
F5A F 0.0657(11) 0.7900(9) 0.8211(3) 0.034(3) Uani 1 1 d . . .
F5B F 0.3407(12) 0.7666(11) 0.8969(4) 0.045(3) Uani 1 1 d . . .
F11 F 0.3908(18) 0.6322(15) 0.8181(6) 0.102(8) Uani 1 1 d . . .
F12 F 0.5637(16) 0.6514(11) 0.8012(4) 0.063(5) Uani 1 1 d . . .
F13 F 0.452(2) 0.4913(16) 0.8553(5) 0.115(9) Uani 1 1 d . . .
F14 F 0.6253(14) 0.5196(13) 0.8378(5) 0.072(5) Uani 1 1 d . . .
F15 F 0.5337(12) 0.6525(10) 0.8654(4) 0.043(4) Uani 1 1 d . . .
F16 F 0.4778(12) 0.4922(10) 0.7923(4) 0.044(3) Uani 1 1 d . . .
F21 F 0.4532(13) 0.6102(10) 1.0248(4) 0.047(4) Uani 1 1 d . . .
F22 F 0.5645(11) 0.7456(10) 1.0069(3) 0.040(3) Uani 1 1 d . . .
F23 F 0.4450(13) 0.8633(10) 1.0303(4) 0.046(4) Uani 1 1 d . . .
F24 F 0.3329(11) 0.7311(12) 1.0484(4) 0.047(4) Uani 1 1 d . . .
F25 F 0.3814(11) 0.7404(10) 0.9855(3) 0.036(3) Uani 1 1 d . . .
F26 F 0.5274(13) 0.7322(11) 1.0699(3) 0.048(4) Uani 1 1 d . . .
F31 F 0.6425(16) 1.0000(15) 0.8396(6) 0.088(7) Uani 1 1 d . . .
F32 F 0.499(2) 0.9077(12) 0.8135(5) 0.106(9) Uani 1 1 d . . .
F33 F 0.3926(14) 0.9720(16) 0.8589(6) 0.104(8) Uani 1 1 d . . .
F34 F 0.5405(16) 1.0663(11) 0.8839(4) 0.066(5) Uani 1 1 d . . .
F35 F 0.4805(13) 1.0849(11) 0.8210(4) 0.051(4) Uani 1 1 d . . .
F36 F 0.5610(12) 0.8869(9) 0.8772(3) 0.039(3) Uani 1 1 d . . .

loop_
_atom_site_aniso_label
_atom_site_aniso_U_11
_atom_site_aniso_U_22
_atom_site_aniso_U_33
_atom_site_aniso_U_23
_atom_site_aniso_U_13
_atom_site_aniso_U_12
Sr1 0.0220(10) 0.0135(8) 0.0203(7) 0.0000(6) 0.0062(6) -0.0018(7)
Sr2 0.0225(15) 0.0146(12) 0.0167(10) 0.000 0.0049(8) 0.000
Xe1 0.0329(9) 0.0174(6) 0.0297(6) 0.0013(4) 0.0105(5) 0.0064(6)
Xe2 0.0267(8) 0.0248(7) 0.0236(5) 0.0005(4) 0.0088(4) -0.0011(5)
Xe3 0.0310(8) 0.0193(6) 0.0256(6) -0.0006(4) 0.0062(5) -0.0065(5)
Xe4 0.0307(8) 0.0246(7) 0.0268(6) -0.0031(4) 0.0094(5) -0.0087(6)
Xe5 0.0287(8) 0.0218(6) 0.0241(6) 0.0020(4) 0.0024(4) 0.0007(5)
P1 0.033(3) 0.021(3) 0.024(2) -0.0087(18) 0.004(2) -0.004(2)
P2 0.027(3) 0.027(3) 0.023(2) 0.0045(19) 0.0061(18) 0.002(2)
P3 0.036(4) 0.016(2) 0.028(2) 0.0046(18) 0.006(2) 0.002(2)
F1A 0.036(9) 0.042(8) 0.048(8) 0.004(6) 0.011(6) 0.029(7)
F1B 0.049(10) 0.032(7) 0.050(8) 0.008(6) 0.019(7) 0.010(7)
F2A 0.038(8) 0.053(8) 0.019(5) 0.003(5) 0.009(5) 0.004(6)
F2B 0.034(8) 0.072(9) 0.025(6) 0.000(6) 0.013(5) 0.007(7)
F3A 0.049(10) 0.027(7) 0.043(7) 0.005(5) 0.007(6) -0.011(6)
F3B 0.033(8) 0.040(7) 0.038(7) -0.012(5) 0.011(5) -0.027(6)
F4A 0.067(12) 0.044(8) 0.045(8) -0.008(6) 0.025(7) -0.032(8)
F4B 0.035(8) 0.036(7) 0.037(6) -0.007(5) 0.011(5) -0.029(6)
F5A 0.044(9) 0.027(6) 0.030(6) 0.000(5) 0.004(5) -0.003(6)
F5B 0.032(8) 0.061(9) 0.039(7) 0.008(6) -0.009(5) -0.001(7)
F11 0.090(16) 0.086(14) 0.121(17) -0.060(12) -0.028(12) 0.056(13)
F12 0.111(14) 0.048(9) 0.031(7) -0.007(6) 0.019(8) -0.027(9)
F13 0.19(2) 0.117(15) 0.049(10) -0.039(10) 0.050(12) -0.125(16)
F14 0.056(11) 0.061(10) 0.090(12) -0.056(9) -0.037(9) 0.023(9)
F15 0.050(10) 0.033(7) 0.048(7) -0.021(6) 0.018(6) -0.022(7)
F16 0.060(10) 0.027(7) 0.043(7) -0.019(5) -0.004(6) 0.010(7)
F21 0.050(10) 0.023(7) 0.067(9) 0.006(6) 0.003(7) -0.001(6)
F22 0.034(8) 0.046(8) 0.043(7) -0.002(6) 0.024(6) -0.018(7)
F23 0.055(10) 0.033(8) 0.050(8) -0.009(6) 0.002(7) 0.010(7)
F24 0.019(8) 0.087(11) 0.038(7) 0.011(7) 0.012(5) -0.009(8)
F25 0.033(8) 0.044(8) 0.028(6) 0.002(5) -0.007(5) 0.004(6)
F26 0.066(11) 0.053(9) 0.024(6) 0.001(6) 0.008(6) 0.003(8)
F31 0.072(14) 0.086(13) 0.116(15) 0.068(11) 0.057(12) 0.029(11)
F32 0.23(3) 0.039(10) 0.047(9) -0.019(7) -0.028(12) 0.037(13)
F33 0.025(11) 0.120(16) 0.17(2) 0.115(15) 0.009(11) 0.003(11)
F34 0.111(15) 0.031(8) 0.053(9) -0.017(6) -0.010(9) -0.014(9)
F35 0.065(11) 0.042(8) 0.044(8) 0.024(6) 0.004(7) -0.005(8)
F36 0.057(10) 0.024(7) 0.037(7) 0.010(5) 0.017(6) 0.012(6)

loop_
_atom_type_symbol
_atom_type_description
_atom_type_scat_dispersion_real
_atom_type_scat_dispersion_imag
_atom_type_scat_source
Xe Xe -0.4205 1.9578 'International Tables Vol C Tables 4.2.6.8 and 6.1.1.4'
Sr Sr -1.5307 3.2498 'International Tables Vol C Tables 4.2.6.8 and 6.1.1.4'
P P 0.1023 0.0942 'International Tables Vol C Tables 4.2.6.8 and 6.1.1.4'
F F 0.0171 0.0103 'International Tables Vol C Tables 4.2.6.8 and 6.1.1.4'

loop_
_geom_angle_atom_site_label_1
_geom_angle_atom_site_label_2
_geom_angle_atom_site_label_3
_geom_angle
_geom_angle_site_symmetry_1
_geom_angle_site_symmetry_3
_geom_angle_publ_flag
F3A Sr1 F5B 68.7(5) . . ?
F3A Sr1 F1B 69.7(5) . 3_545 ?
F5B Sr1 F1B 137.4(5) . 3_545 ?
F3A Sr1 F36 133.5(4) . . ?
F5B Sr1 F36 76.7(4) . . ?
F1B Sr1 F36 129.6(4) 3_545 . ?
F3A Sr1 F3B 153.5(4) . 3 ?
F5B Sr1 F3B 131.3(5) . 3 ?
F1B Sr1 F3B 91.0(5) 3_545 3 ?
F36 Sr1 F3B 72.8(4) . 3 ?
F3A Sr1 F1A 121.2(5) . . ?
F5B Sr1 F1A 68.6(5) . . ?
F1B Sr1 F1A 145.5(4) 3_545 . ?
F36 Sr1 F1A 69.6(4) . . ?
F3B Sr1 F1A 65.7(5) 3 . ?
F3A Sr1 F15 69.0(4) . . ?
F5B Sr1 F15 71.7(5) . . ?
F1B Sr1 F15 85.3(5) 3_545 . ?
F36 Sr1 F15 71.3(4) . . ?
F3B Sr1 F15 129.2(4) 3 . ?
F1A Sr1 F15 129.1(4) . . ?
F3A Sr1 F22 87.0(4) . . ?
F5B Sr1 F22 118.4(4) . . ?
F1B Sr1 F22 67.7(4) 3_545 . ?
F36 Sr1 F22 137.9(4) . . ?
F3B Sr1 F22 68.5(4) 3 . ?
F1A Sr1 F22 79.8(4) . . ?
F15 Sr1 F22 149.0(4) . . ?
F3A Sr1 F2A 117.0(4) . . ?
F5B Sr1 F2A 130.9(4) . . ?
F1B Sr1 F2A 64.0(4) 3_545 . ?
F36 Sr1 F2A 65.8(4) . . ?
F3B Sr1 F2A 66.0(4) 3 . ?
F1A Sr1 F2A 121.3(4) . . ?
F15 Sr1 F2A 67.1(4) . . ?
F22 Sr1 F2A 110.7(4) . . ?
F3A Sr1 F25 64.3(4) . . ?
F5B Sr1 F25 70.6(4) . . ?
F1B Sr1 F25 99.1(4) 3_545 . ?
F36 Sr1 F25 130.7(4) . . ?
F3B Sr1 F25 102.9(4) 3 . ?
F1A Sr1 F25 64.6(4) . . ?
F15 Sr1 F25 127.7(4) . . ?
F22 Sr1 F25 48.0(4) . . ?
F2A Sr1 F25 158.3(3) . . ?
F3A Sr1 P2 74.4(3) . . ?
F5B Sr1 P2 95.2(3) . . ?
F1B Sr1 P2 82.1(3) 3_545 . ?
F36 Sr1 P2 140.5(3) . . ?
F3B Sr1 P2 85.4(3) 3 . ?
F1A Sr1 P2 71.4(3) . . ?
F15 Sr1 P2 143.3(3) . . ?
F22 Sr1 P2 23.4(3) . . ?
F2A Sr1 P2 133.9(3) . . ?
F25 Sr1 P2 24.7(3) . . ?
F4B Sr2 F4B 131.0(6) 3 4_656 ?
F4B Sr2 F5A 119.9(4) 3 2_656 ?
F4B Sr2 F5A 67.9(4) 4_656 2_656 ?
F4B Sr2 F5A 67.9(4) 3 1_655 ?
F4B Sr2 F5A 119.9(4) 4_656 1_655 ?
F5A Sr2 F5A 163.1(5) 2_656 1_655 ?
F4B Sr2 F4A 151.1(5) 3 . ?
F4B Sr2 F4A 77.9(5) 4_656 . ?
F5A Sr2 F4A 65.9(4) 2_656 . ?
F5A Sr2 F4A 99.9(4) 1_655 . ?
F4B Sr2 F4A 77.9(5) 3 2_756 ?
F4B Sr2 F4A 151.1(5) 4_656 2_756 ?
F5A Sr2 F4A 99.9(4) 2_656 2_756 ?
F5A Sr2 F4A 65.9(4) 1_655 2_756 ?
F4A Sr2 F4A 73.2(7) . 2_756 ?
F4B Sr2 F2B 62.7(4) 3 2_756 ?
F4B Sr2 F2B 124.9(4) 4_656 2_756 ?
F5A Sr2 F2B 63.2(4) 2_656 2_756 ?
F5A Sr2 F2B 114.2(4) 1_655 2_756 ?
F4A Sr2 F2B 102.9(4) . 2_756 ?
F4A Sr2 F2B 63.6(4) 2_756 2_756 ?
F4B Sr2 F2B 124.9(4) 3 . ?
F4B Sr2 F2B 62.7(4) 4_656 . ?
F5A Sr2 F2B 114.2(4) 2_656 . ?
F5A Sr2 F2B 63.2(4) 1_655 . ?
F4A Sr2 F2B 63.6(4) . . ?
F4A Sr2 F2B 102.9(4) 2_756 . ?
F2B Sr2 F2B 164.2(6) 2_756 . ?
F4B Sr2 F16 69.5(4) 3 3 ?
F4B Sr2 F16 70.8(4) 4_656 3 ?
F5A Sr2 F16 128.5(4) 2_656 3 ?
F5A Sr2 F16 67.5(4) 1_655 3 ?
F4A Sr2 F16 131.9(4) . 3 ?
F4A Sr2 F16 130.4(4) 2_756 3 ?
F2B Sr2 F16 124.9(5) 2_756 3 ?
F2B Sr2 F16 69.7(4) . 3 ?
F4B Sr2 F16 70.8(4) 3 4_656 ?
F4B Sr2 F16 69.5(4) 4_656 4_656 ?
F5A Sr2 F16 67.5(4) 2_656 4_656 ?
F5A Sr2 F16 128.5(4) 1_655 4_656 ?
F4A Sr2 F16 130.4(4) . 4_656 ?
F4A Sr2 F16 131.9(4) 2_756 4_656 ?
F2B Sr2 F16 69.7(4) 2_756 4_656 ?
F2B Sr2 F16 124.9(4) . 4_656 ?
F16 Sr2 F16 70.1(6) 3 4_656 ?
F1A Xe1 F1B 178.6(5) . . ?
F2A Xe2 F2B 177.2(5) . . ?
F3A Xe3 F3B 178.5(6) . . ?
F4A Xe4 F4B 179.4(5) . . ?
F5B Xe5 F5A 178.0(5) . . ?
F11 P1 F12 89.3(12) . . ?
F11 P1 F13 92.7(14) . . ?
F12 P1 F13 177.6(12) . . ?
F11 P1 F14 177.0(13) . . ?
F12 P1 F14 87.8(11) . . ?
F13 P1 F14 90.2(13) . . ?
F11 P1 F16 90.5(9) . . ?
F12 P1 F16 89.8(7) . . ?
F13 P1 F16 89.0(8) . . ?
F14 P1 F16 90.3(7) . . ?
F11 P1 F15 89.7(8) . . ?
F12 P1 F15 91.6(7) . . ?
F13 P1 F15 89.5(7) . . ?
F14 P1 F15 89.5(8) . . ?
F16 P1 F15 178.5(8) . . ?
F21 P2 F23 177.9(8) . . ?
F21 P2 F24 91.8(8) . . ?
F23 P2 F24 89.5(8) . . ?
F21 P2 F25 88.8(7) . . ?
F23 P2 F25 89.5(7) . . ?
F24 P2 F25 92.0(7) . . ?
F21 P2 F22 90.2(7) . . ?
F23 P2 F22 88.5(7) . . ?
F24 P2 F22 177.4(8) . . ?
F25 P2 F22 86.4(7) . . ?
F21 P2 F26 91.2(8) . . ?
F23 P2 F26 90.4(7) . . ?
F24 P2 F26 93.0(7) . . ?
F25 P2 F26 175.0(8) . . ?
F22 P2 F26 88.6(8) . . ?
F21 P2 Sr1 88.1(5) . . ?
F23 P2 Sr1 89.8(5) . . ?
F24 P2 Sr1 138.2(6) . . ?
F25 P2 Sr1 46.2(5) . . ?
F22 P2 Sr1 40.2(5) . . ?
F26 P2 Sr1 128.8(6) . . ?
F31 P3 F32 89.0(13) . . ?
F31 P3 F33 179.0(10) . . ?
F32 P3 F33 91.4(14) . . ?
F31 P3 F34 90.3(12) . . ?
F32 P3 F34 179.3(13) . . ?
F33 P3 F34 89.3(12) . . ?
F31 P3 F35 90.6(8) . . ?
F32 P3 F35 90.2(8) . . ?
F33 P3 F35 90.3(8) . . ?
F34 P3 F35 89.6(8) . . ?
F31 P3 F36 88.2(8) . . ?
F32 P3 F36 90.2(8) . . ?
F33 P3 F36 90.9(8) . . ?
F34 P3 F36 89.9(8) . . ?
F35 P3 F36 178.8(9) . . ?
Xe1 F1A Sr1 151.3(7) . . ?
Xe1 F1B Sr1 148.9(6) . 3_455 ?
Xe2 F2A Sr1 135.1(6) . . ?
Xe2 F2B Sr2 150.6(7) . . ?
Xe3 F3A Sr1 154.4(7) . . ?
Xe3 F3B Sr1 142.6(5) . 3_445 ?
Xe4 F4A Sr2 153.9(7) . . ?
Xe4 F4B Sr2 137.4(6) . 3_445 ?
Xe5 F5A Sr2 142.5(6) . 1_455 ?
Xe5 F5B Sr1 165.3(7) . . ?
P1 F15 Sr1 166.3(7) . . ?
P1 F16 Sr2 156.6(8) . 3_445 ?
P2 F22 Sr1 116.4(7) . . ?
P2 F25 Sr1 109.1(6) . . ?
P3 F36 Sr1 154.3(7) . . ?

loop_
_geom_bond_atom_site_label_1
_geom_bond_atom_site_label_2
_geom_bond_distance
_geom_bond_site_symmetry_2
_geom_bond_publ_flag
Sr1 F3A 2.495(12) . ?
Sr1 F5B 2.516(13) . ?
Sr1 F1B 2.528(13) 3_545 ?
Sr1 F36 2.529(11) . ?
Sr1 F3B 2.536(12) 3 ?
Sr1 F1A 2.551(12) . ?
Sr1 F15 2.569(11) . ?
Sr1 F22 2.632(12) . ?
Sr1 F2A 2.640(12) . ?
Sr1 F25 2.791(12) . ?
Sr1 P2 3.652(5) . ?
Sr2 F4B 2.527(12) 3 ?
Sr2 F4B 2.527(12) 4_656 ?
Sr2 F5A 2.533(11) 2_656 ?
Sr2 F5A 2.533(11) 1_655 ?
Sr2 F4A 2.570(13) . ?
Sr2 F4A 2.570(13) 2_756 ?
Sr2 F2B 2.616(11) 2_756 ?
Sr2 F2B 2.616(11) . ?
Sr2 F16 2.632(11) 3 ?
Sr2 F16 2.632(11) 4_656 ?
Xe1 F1A 1.928(12) . ?
Xe1 F1B 2.006(13) . ?
Xe2 F2A 1.996(10) . ?
Xe2 F2B 1.995(11) . ?
Xe3 F3A 1.965(13) . ?
Xe3 F3B 2.006(11) . ?
Xe4 F4A 1.978(12) . ?
Xe4 F4B 2.025(11) . ?
Xe5 F5B 1.980(13) . ?
Xe5 F5A 1.995(13) . ?
P1 F11 1.555(19) . ?
P1 F12 1.554(14) . ?
P1 F13 1.562(16) . ?
P1 F14 1.562(16) . ?
P1 F16 1.618(12) . ?
P1 F15 1.625(12) . ?
P2 F21 1.578(13) . ?
P2 F23 1.593(13) . ?
P2 F24 1.592(13) . ?
P2 F25 1.614(12) . ?
P2 F22 1.618(12) . ?
P2 F26 1.631(14) . ?
P3 F31 1.529(17) . ?
P3 F32 1.569(15) . ?
P3 F33 1.571(16) . ?
P3 F34 1.573(14) . ?
P3 F35 1.596(13) . ?
P3 F36 1.636(12) . ?
F1B Sr1 2.528(13) 3_455 ?
F3B Sr1 2.536(11) 3_445 ?
F4B Sr2 2.527(12) 3_445 ?
F5A Sr2 2.533(11) 1_455 ?
F16 Sr2 2.632(11) 3_445 ?
